data_4003916
loop_
_publ_author_name
'Xie, Yongfa'
'Zheng, Jingjing'
'Zheng, Kuangqi'
'Liu, Qing'
'Duan, Jie'
'Chen, Wei'
'Shao, Shuke'
'Cai, Hu'

_publ_section_title
;
 High-Temperature Switchable Nonlinear Optical and Dielectric Material
 Revealed by Molecular Modification
;
_journal_name_full 'Chemistry of Materials'
_journal_paper_doi 10.1021/acs.chemmater.0c04220
_journal_year 2021
_chemical_formula_moiety 'C8 H16 N, O4 Re'
_chemical_formula_sum 'C8 H16 N O4 Re'
_chemical_formula_weight 376.43
_space_group_crystal_system trigonal
_space_group_IT_number 148
_space_group_name_Hall '-R 3'
_space_group_name_H-M_alt 'R -3 :H'
_atom_sites_solution_hydrogens geom
_audit_creation_method SHELXL-2014/7
_cell_angle_alpha 90
_cell_angle_beta 90
_cell_angle_gamma 120
_cell_formula_units_Z 18
_cell_length_a 23.5948(5)
_cell_length_b 23.5948(5)
_cell_length_c 10.6826(3)
_cell_measurement_reflns_used 5425
_cell_measurement_temperature 300
_cell_measurement_theta_max 1.00000
_cell_measurement_theta_min 0.14416
_cell_volume 5150.4(2)
_computing_cell_refinement 'CrysAlisPro 1.171.40.60a (Rigaku OD, 2019)'
_computing_data_collection 'CrysAlisPro 1.171.40.60a (Rigaku OD, 2019)'
_computing_data_reduction 'CrysAlisPro 1.171.40.60a (Rigaku OD, 2019)'
_computing_structure_refinement 'SHELXL-2014/7 (Sheldrick, 2014)'
_diffrn_ambient_temperature 298(2)
_diffrn_measured_fraction_theta_full 1.000
_diffrn_measured_fraction_theta_max 0.963
_diffrn_measurement_device_type 'XtaLAB Mini II'
_diffrn_radiation_type MoK\a
_diffrn_radiation_wavelength 0.71073
_diffrn_reflns_av_R_equivalents 0.0631
_diffrn_reflns_av_unetI/netI 0.0534
_diffrn_reflns_Laue_measured_fraction_full 1.000
_diffrn_reflns_Laue_measured_fraction_max 0.963
_diffrn_reflns_limit_h_max 32
_diffrn_reflns_limit_h_min -28
_diffrn_reflns_limit_k_max 30
_diffrn_reflns_limit_k_min -32
_diffrn_reflns_limit_l_max 14
_diffrn_reflns_limit_l_min -15
_diffrn_reflns_number 15579
_diffrn_reflns_point_group_measured_fraction_full 1.000
_diffrn_reflns_point_group_measured_fraction_max 0.963
_diffrn_reflns_theta_full 25.242
_diffrn_reflns_theta_max 30.262
_diffrn_reflns_theta_min 1.726
_exptl_absorpt_coefficient_mu 10.607
_exptl_absorpt_correction_T_max 1.00000
_exptl_absorpt_correction_T_min 0.14416
_exptl_absorpt_correction_type multi-scan
_exptl_crystal_colour colourless
_exptl_crystal_density_diffrn 2.185
_exptl_crystal_description prism
_exptl_crystal_F_000 5529
_exptl_crystal_size_max 0.3
_exptl_crystal_size_mid 0.25
_exptl_crystal_size_min 0.15
_refine_diff_density_max 2.896
_refine_diff_density_min -5.268
_refine_diff_density_rms 0.342
_refine_ls_extinction_method none
_refine_ls_goodness_of_fit_ref 1.019
_refine_ls_hydrogen_treatment constr
_refine_ls_matrix_type full
_refine_ls_number_parameters 56
_refine_ls_number_reflns 3287
_refine_ls_number_restraints 84
_refine_ls_restrained_S_all 1.007
_refine_ls_R_factor_all 0.0983
_refine_ls_R_factor_gt 0.0743
_refine_ls_shift/su_max 0.003
_refine_ls_shift/su_mean 0.000
_refine_ls_structure_factor_coef Fsqd
_refine_ls_weighting_details 'w=1/[\s^2^(Fo^2^)+(0.1169P)^2^+244.8342P] where P=(Fo^2^+2Fc^2^)/3'
_refine_ls_weighting_scheme calc
_refine_ls_wR_factor_gt 0.2050
_refine_ls_wR_factor_ref 0.2213
_reflns_Friedel_coverage 0.000
_reflns_number_gt 2425
_reflns_number_total 3287
_reflns_threshold_expression 'I > 2\s(I)'
_cod_data_source_file cm0c04220_si_003.cif
_cod_data_source_block '[N-Me-IsoQ]ReO4_300K'
_cod_original_cell_volume 5150.4(3)
_cod_database_code 4003916
_shelx_shelxl_version_number 2014/7
_shelx_space_group_comment
;
The symmetry employed for this shelxl refinement is uniquely defined
by the following loop, which should always be used as a source of
symmetry information in preference to the above space-group names.
They are only intended as comments.
;

loop_
_space_group_symop_operation_xyz
'x, y, z'
'-y, x-y, z'
'-x+y, -x, z'
'x+2/3, y+1/3, z+1/3'
'-y+2/3, x-y+1/3, z+1/3'
'-x+y+2/3, -x+1/3, z+1/3'
'x+1/3, y+2/3, z+2/3'
'-y+1/3, x-y+2/3, z+2/3'
'-x+y+1/3, -x+2/3, z+2/3'
'-x, -y, -z'
'y, -x+y, -z'
'x-y, x, -z'
'-x+2/3, -y+1/3, -z+1/3'
'y+2/3, -x+y+1/3, -z+1/3'
'x-y+2/3, x+1/3, -z+1/3'
'-x+1/3, -y+2/3, -z+2/3'
'y+1/3, -x+y+2/3, -z+2/3'
'x-y+1/3, x+2/3, -z+2/3'

loop_
_atom_site_label
_atom_site_type_symbol
_atom_site_fract_x
_atom_site_fract_y
_atom_site_fract_z
_atom_site_U_iso_or_equiv
_atom_site_adp_type
_atom_site_occupancy
_atom_site_site_symmetry_order
_atom_site_calc_flag
_atom_site_refinement_flags_posn
_atom_site_refinement_flags_adp
_atom_site_refinement_flags_occupancy
_atom_site_disorder_assembly
_atom_site_disorder_group
Re1 Re 0.93848(2) 0.59016(2) 0.10694(2) 0.04288(5) Uani 1 1 d . U . . .
O1 O 0.89537(15) 0.61883(15) 0.1883(3) 0.04288(5) Uani 1 1 d . U . . .
O3 O 0.88726(15) 0.53948(15) -0.0070(3) 0.04288(5) Uani 1 1 d . U . . .
O2 O 1.00688(15) 0.65675(15) 0.0454(3) 0.04288(5) Uani 1 1 d . U . . .
N1 N 0.0508(3) 0.2420(3) 0.6981(7) 0.0855(3) Uani 1 1 d . U . . .
H1A H 0.0328 0.2714 0.7034 0.103 Uiso 1 1 calc R U . . .
C1 C -0.0030(4) 0.1781(4) 0.6428(9) 0.0855(3) Uani 1 1 d . U . . .
H1 H -0.0109 0.1821 0.5541 0.103 Uiso 1 1 calc R U . . .
C2 C -0.0510(4) 0.1449(4) 0.8558(8) 0.0855(3) Uani 1 1 d . U . . .
H2A H -0.0619 0.1693 0.9145 0.103 Uiso 1 1 calc R U . . .
H2B H -0.0788 0.0986 0.8732 0.103 Uiso 1 1 calc R U . . .
C3 C -0.0619(4) 0.1597(4) 0.7227(8) 0.0855(3) Uani 1 1 d . U . . .
H3A H -0.0995 0.1215 0.6874 0.103 Uiso 1 1 calc R U . . .
H3B H -0.0713 0.1953 0.7233 0.103 Uiso 1 1 calc R U . . .
C4 C 0.0185(4) 0.1636(4) 0.8700(9) 0.0855(3) Uani 1 1 d . U . . .
H4 H 0.0271 0.1596 0.9584 0.103 Uiso 1 1 calc R U . . .
C5 C 0.0618(4) 0.2283(4) 0.8301(8) 0.0855(3) Uani 1 1 d . U . . .
H5A H 0.1064 0.2368 0.8377 0.103 Uiso 1 1 calc R U . . .
H5B H 0.0573 0.2584 0.8854 0.103 Uiso 1 1 calc R U . . .
O4 O 0.96008(15) 0.54681(15) 0.2040(3) 0.04288(5) Uani 1 1 d . U . . .
C6 C 0.0276(4) 0.1267(4) 0.6670(7) 0.0855(3) Uani 1 1 d . U . . .
H6A H -0.0002 0.0851 0.6262 0.103 Uiso 1 1 calc R U . . .
H6B H 0.0711 0.1457 0.6309 0.103 Uiso 1 1 calc R U . . .
C7 C 0.0306(4) 0.1169(4) 0.7948(8) 0.0855(3) Uani 1 1 d . U . . .
H7A H 0.0733 0.1231 0.8154 0.103 Uiso 1 1 calc R U . . .
H7B H -0.0020 0.0723 0.8161 0.103 Uiso 1 1 calc R U . . .
C8 C 0.1116(4) 0.2770(4) 0.6249(8) 0.0855(3) Uani 1 1 d . U . . .
H8A H 0.1462 0.3079 0.6777 0.128 Uiso 1 1 calc R U . . .
H8B H 0.1052 0.2996 0.5566 0.128 Uiso 1 1 calc R U . . .
H8C H 0.1232 0.2461 0.5925 0.128 Uiso 1 1 calc R U . . .

loop_
_atom_site_aniso_label
_atom_site_aniso_U_11
_atom_site_aniso_U_22
_atom_site_aniso_U_33
_atom_site_aniso_U_23
_atom_site_aniso_U_13
_atom_site_aniso_U_12
Re1 0.04381(7) 0.04384(7) 0.04371(10) 0.00249(7) -0.00137(7) 0.02395(5)
O1 0.04381(7) 0.04384(7) 0.04371(10) 0.00249(7) -0.00137(7) 0.02395(5)
O3 0.04381(7) 0.04384(7) 0.04371(10) 0.00249(7) -0.00137(7) 0.02395(5)
O2 0.04381(7) 0.04384(7) 0.04371(10) 0.00249(7) -0.00137(7) 0.02395(5)
N1 0.0852(3) 0.0855(3) 0.0851(3) 0.0004(3) -0.0001(3) 0.04216(19)
C1 0.0852(3) 0.0855(3) 0.0851(3) 0.0004(3) -0.0001(3) 0.04216(19)
C2 0.0852(3) 0.0855(3) 0.0851(3) 0.0004(3) -0.0001(3) 0.04216(19)
C3 0.0852(3) 0.0855(3) 0.0851(3) 0.0004(3) -0.0001(3) 0.04216(19)
C4 0.0852(3) 0.0855(3) 0.0851(3) 0.0004(3) -0.0001(3) 0.04216(19)
C5 0.0852(3) 0.0855(3) 0.0851(3) 0.0004(3) -0.0001(3) 0.04216(19)
O4 0.04381(7) 0.04384(7) 0.04371(10) 0.00249(7) -0.00137(7) 0.02395(5)
C6 0.0852(3) 0.0855(3) 0.0851(3) 0.0004(3) -0.0001(3) 0.04216(19)
C7 0.0852(3) 0.0855(3) 0.0851(3) 0.0004(3) -0.0001(3) 0.04216(19)
C8 0.0852(3) 0.0855(3) 0.0851(3) 0.0004(3) -0.0001(3) 0.04216(19)

loop_
_atom_type_symbol
_atom_type_description
_atom_type_scat_dispersion_real
_atom_type_scat_dispersion_imag
_atom_type_scat_source
C C 0.0033 0.0016 'International Tables Vol C Tables 4.2.6.8 and 6.1.1.4'
H H 0.0000 0.0000 'International Tables Vol C Tables 4.2.6.8 and 6.1.1.4'
N N 0.0061 0.0033 'International Tables Vol C Tables 4.2.6.8 and 6.1.1.4'
O O 0.0106 0.0060 'International Tables Vol C Tables 4.2.6.8 and 6.1.1.4'
Re Re -1.0185 7.2310 'International Tables Vol C Tables 4.2.6.8 and 6.1.1.4'

loop_
_geom_angle_atom_site_label_1
_geom_angle_atom_site_label_2
_geom_angle_atom_site_label_3
_geom_angle
_geom_angle_site_symmetry_1
_geom_angle_site_symmetry_3
_geom_angle_publ_flag
O4 Re1 O3 109.41(17) . . ?
O4 Re1 O1 110.07(18) . . ?
O3 Re1 O1 106.59(17) . . ?
O4 Re1 O2 110.76(16) . . ?
O3 Re1 O2 112.23(16) . . ?
O1 Re1 O2 107.68(16) . . ?
C8 N1 C5 113.3(7) . . ?
C8 N1 C1 116.4(7) . . ?
C5 N1 C1 107.4(6) . . ?
C3 C1 N1 105.0(7) . . ?
C3 C1 C6 111.6(7) . . ?
N1 C1 C6 101.8(7) . . ?
C4 C2 C3 108.6(7) . . ?
C1 C3 C2 111.1(8) . . ?
C5 C4 C2 112.8(9) . . ?
C5 C4 C7 109.3(8) . . ?
C2 C4 C7 108.4(7) . . ?
C4 C5 N1 114.0(7) . . ?
C7 C6 C1 109.8(8) . . ?
C6 C7 C4 111.1(9) . . ?

loop_
_geom_bond_atom_site_label_1
_geom_bond_atom_site_label_2
_geom_bond_distance
_geom_bond_site_symmetry_2
_geom_bond_publ_flag
Re1 O4 1.704(4) . ?
Re1 O3 1.711(3) . ?
Re1 O1 1.713(4) . ?
Re1 O2 1.723(3) . ?
N1 C8 1.472(10) . ?
N1 C5 1.498(12) . ?
N1 C1 1.524(9) . ?
C1 C3 1.499(12) . ?
C1 C6 1.712(15) . ?
C2 C4 1.476(12) . ?
C2 C3 1.517(13) . ?
C4 C5 1.414(10) . ?
C4 C7 1.502(14) . ?
C6 C7 1.392(12) . ?
